data_7119561
loop_
_publ_author_name
'Christianson, Anna M.'
'Gabba\"i, Fran\,cois P'

_publ_section_title
;
 Anion sensing with a Lewis acidic BODIPY-antimony(v) derivative.
;
_journal_issue 16
_journal_name_full 'Chemical communications (Cambridge, England)'
_journal_page_first 2471
_journal_page_last 2474
_journal_paper_doi 10.1039/c6cc09205e
_journal_volume 53
_journal_year 2017
_chemical_formula_moiety 'C33 H34 B N2 Sb'
_chemical_formula_sum 'C33 H34 B N2 Sb'
_chemical_formula_weight 591.18
_chemical_name_systematic
10-(4-(diphenylstibaneyl)phenyl)-1,3,5,5,7,9-hexamethyl-5H-4l4,5l4-dipyrrolo[1,2-c:2',1'-f][1,3,2]diazaborinine
_space_group_IT_number 15
_symmetry_cell_setting monoclinic
_symmetry_space_group_name_Hall '-C 2yc'
_symmetry_space_group_name_H-M 'C 1 2/c 1'
_atom_sites_solution_hydrogens geom
_atom_sites_solution_primary direct
_atom_sites_solution_secondary difmap
_audit_creation_method SHELXL-97
_audit_update_record
;
2016-11-17 deposited with the CCDC.
2017-01-30 downloaded from the CCDC.
;
_cell_angle_alpha 90.00
_cell_angle_beta 97.2940(10)
_cell_angle_gamma 90.00
_cell_formula_units_Z 8
_cell_length_a 50.4025(18)
_cell_length_b 11.0109(4)
_cell_length_c 10.1952(4)
_cell_measurement_reflns_used 9025
_cell_measurement_temperature 100(2)
_cell_measurement_theta_max 25.16
_cell_measurement_theta_min 2.44
_cell_volume 5612.3(4)
_computing_cell_refinement 'Bruker SMART'
_computing_data_collection 'Bruker SMART'
_computing_data_reduction 'Bruker SAINT'
_computing_molecular_graphics 'Bruker SHELXTL'
_computing_publication_material 'Bruker SHELXTL'
_computing_structure_refinement 'SHELXL-97 (Sheldrick, 1997)'
_computing_structure_solution 'SHELXS-97 (Sheldrick, 1990)'
_diffrn_ambient_temperature 100(2)
_diffrn_measured_fraction_theta_full 0.995
_diffrn_measured_fraction_theta_max 0.995
_diffrn_measurement_device_type 'CCD area detector'
_diffrn_measurement_method 'phi and omega scans'
_diffrn_radiation_monochromator graphite
_diffrn_radiation_source 'fine-focus sealed tube'
_diffrn_radiation_type MoK\a
_diffrn_radiation_wavelength 0.71073
_diffrn_reflns_av_R_equivalents 0.0676
_diffrn_reflns_av_sigmaI/netI 0.0540
_diffrn_reflns_limit_h_max 67
_diffrn_reflns_limit_h_min -65
_diffrn_reflns_limit_k_max 14
_diffrn_reflns_limit_k_min -14
_diffrn_reflns_limit_l_max 13
_diffrn_reflns_limit_l_min -13
_diffrn_reflns_number 60468
_diffrn_reflns_theta_full 28.33
_diffrn_reflns_theta_max 28.33
_diffrn_reflns_theta_min 2.22
_exptl_absorpt_coefficient_mu 1.007
_exptl_absorpt_correction_T_max 0.9608
_exptl_absorpt_correction_T_min 0.8239
_exptl_absorpt_correction_type multi-scan
_exptl_absorpt_process_details sadabs
_exptl_crystal_colour orange
_exptl_crystal_density_diffrn 1.399
_exptl_crystal_density_method 'not measured'
_exptl_crystal_description plate
_exptl_crystal_F_000 2416
_exptl_crystal_preparation ', Luminescent'
_exptl_crystal_recrystallization_method 'Re-crystallisation from solvent: dichloromethane, diethyl ether'
_exptl_crystal_size_max 0.20
_exptl_crystal_size_mid 0.11
_exptl_crystal_size_min 0.04
_refine_diff_density_max 2.498
_refine_diff_density_min -2.439
_refine_diff_density_rms 0.127
_refine_ls_extinction_method none
_refine_ls_goodness_of_fit_ref 1.059
_refine_ls_hydrogen_treatment riding
_refine_ls_matrix_type full
_refine_ls_number_parameters 340
_refine_ls_number_reflns 6964
_refine_ls_number_restraints 0
_refine_ls_restrained_S_all 1.059
_refine_ls_R_factor_all 0.0967
_refine_ls_R_factor_gt 0.0578
_refine_ls_shift/su_max 0.001
_refine_ls_shift/su_mean 0.000
_refine_ls_structure_factor_coef Fsqd
_refine_ls_weighting_details 'calc w=1/[\s^2^(Fo^2^)+(0.0462P)^2^+47.3440P] where P=(Fo^2^+2Fc^2^)/3'
_refine_ls_weighting_scheme calc
_refine_ls_wR_factor_gt 0.1202
_refine_ls_wR_factor_ref 0.1401
_reflns_number_gt 4990
_reflns_number_total 6964
_reflns_threshold_expression >2sigma(I)
_cod_data_source_file c6cc09205e2.cif
_cod_data_source_block i
_cod_depositor_comments
;
The following automatic conversions were performed:

'_symmetry_cell_setting' value 'Monoclinic' changed to 'monoclinic'
according to
/usr/data/users/saulius/crontab/automatic-downloads/rss-feeds/RSC/lib/dictionaries/cif_core.dic
dictionary named 'cif_core.dic' version 2.4.2 from 2011-04-26.

Automatic conversion script
Id: cif_fix_values 4268 2015-11-12 08:31:59Z antanas 

 Adding full bibliography for 7119560--7119562.cif.
;
_cod_original_sg_symbol_H-M C2/c
_cod_database_code 7119561

loop_
_symmetry_equiv_pos_as_xyz
'x, y, z'
'-x, y, -z+1/2'
'x+1/2, y+1/2, z'
'-x+1/2, y+1/2, -z+1/2'
'-x, -y, -z'
'x, -y, z-1/2'
'-x+1/2, -y+1/2, -z'
'x+1/2, -y+1/2, z-1/2'

loop_
_atom_site_label
_atom_site_type_symbol
_atom_site_fract_x
_atom_site_fract_y
_atom_site_fract_z
_atom_site_U_iso_or_equiv
_atom_site_adp_type
_atom_site_occupancy
_atom_site_symmetry_multiplicity
_atom_site_calc_flag
_atom_site_refinement_flags
Sb1 Sb 0.086796(7) 0.32806(3) 0.73035(3) 0.03458(12) Uani 1 1 d .
C1 C 0.22138(9) -0.1085(5) 1.2314(5) 0.0333(11) Uani 1 1 d .
N2 N 0.16778(8) -0.3111(3) 1.0408(4) 0.0284(8) Uani 1 1 d .
C3 C 0.19495(9) 0.0460(4) 1.1488(4) 0.0275(9) Uani 1 1 d .
C4 C 0.18489(8) -0.0668(4) 1.0934(4) 0.0235(9) Uani 1 1 d .
C5 C 0.16182(8) -0.0939(4) 1.0070(4) 0.0222(9) Uani 1 1 d .
C6 C 0.15376(9) -0.2128(4) 0.9767(4) 0.0256(9) Uani 1 1 d .
C7 C 0.13152(10) -0.2593(4) 0.8907(4) 0.0320(10) Uani 1 1 d .
C8 C 0.13256(11) -0.3833(5) 0.9085(5) 0.0399(12) Uani 1 1 d .
H8 H 0.1202 -0.4401 0.8653 0.048 Uiso 1 1 calc R
C9 C 0.15461(11) -0.4125(4) 1.0000(5) 0.0363(11) Uani 1 1 d .
C10 C 0.24431(11) -0.1730(6) 1.3091(6) 0.0498(14) Uani 1 1 d .
H10A H 0.2489 -0.2454 1.2606 0.075 Uiso 1 1 calc R
H10B H 0.2393 -0.1972 1.3951 0.075 Uiso 1 1 calc R
H10C H 0.2598 -0.1186 1.3224 0.075 Uiso 1 1 calc R
C11 C 0.18381(10) 0.1715(4) 1.1299(5) 0.0337(10) Uani 1 1 d .
H11A H 0.1872 0.2026 1.0435 0.051 Uiso 1 1 calc R
H11B H 0.1924 0.2246 1.1999 0.051 Uiso 1 1 calc R
H11C H 0.1645 0.1695 1.1338 0.051 Uiso 1 1 calc R
C12 C 0.11157(10) -0.1941(5) 0.7947(5) 0.0396(12) Uani 1 1 d .
H12A H 0.1205 -0.1279 0.7531 0.059 Uiso 1 1 calc R
H12B H 0.0974 -0.1606 0.8415 0.059 Uiso 1 1 calc R
H12C H 0.1038 -0.2510 0.7265 0.059 Uiso 1 1 calc R
C13 C 0.16173(13) -0.5381(5) 1.0450(6) 0.0516(15) Uani 1 1 d .
H13A H 0.1524 -0.5965 0.9829 0.077 Uiso 1 1 calc R
H13B H 0.1564 -0.5509 1.1331 0.077 Uiso 1 1 calc R
H13C H 0.1811 -0.5497 1.0487 0.077 Uiso 1 1 calc R
C14 C 0.21786(10) -0.3458(5) 1.0207(5) 0.0398(12) Uani 1 1 d .
H14A H 0.2148 -0.4319 0.9994 0.060 Uiso 1 1 calc R
H14B H 0.2363 -0.3346 1.0632 0.060 Uiso 1 1 calc R
H14C H 0.2151 -0.2977 0.9393 0.060 Uiso 1 1 calc R
C15 C 0.19862(11) -0.3745(5) 1.2600(5) 0.0403(12) Uani 1 1 d .
H15A H 0.1886 -0.4506 1.2465 0.060 Uiso 1 1 calc R
H15B H 0.1909 -0.3243 1.3248 0.060 Uiso 1 1 calc R
H15C H 0.2173 -0.3925 1.2928 0.060 Uiso 1 1 calc R
C16 C 0.14454(8) 0.0078(4) 0.9501(4) 0.0199(8) Uani 1 1 d .
C17 C 0.11937(8) 0.0253(4) 0.9885(4) 0.0230(9) Uani 1 1 d .
H17 H 0.1134 -0.0257 1.0540 0.028 Uiso 1 1 calc R
C18 C 0.10286(8) 0.1167(4) 0.9317(4) 0.0250(9) Uani 1 1 d .
H18 H 0.0857 0.1279 0.9586 0.030 Uiso 1 1 calc R
C19 C 0.11130(8) 0.1924(4) 0.8353(4) 0.0249(9) Uani 1 1 d .
C20 C 0.13672(8) 0.1758(4) 0.8004(4) 0.0244(9) Uani 1 1 d .
H20 H 0.1429 0.2278 0.7363 0.029 Uiso 1 1 calc R
C21 C 0.15328(8) 0.0848(4) 0.8573(4) 0.0229(9) Uani 1 1 d .
H21 H 0.1707 0.0751 0.8325 0.027 Uiso 1 1 calc R
C22 C 0.05872(10) 0.3429(5) 0.8733(5) 0.0406(13) Uani 1 1 d .
C23 C 0.06694(12) 0.3836(5) 0.9978(5) 0.0454(13) Uani 1 1 d .
H23 H 0.0852 0.4046 1.0216 0.054 Uiso 1 1 calc R
C24 C 0.04930(13) 0.3951(5) 1.0908(6) 0.0473(14) Uani 1 1 d .
H24 H 0.0557 0.4232 1.1772 0.057 Uiso 1 1 calc R
C25 C 0.02340(13) 0.3672(8) 1.0604(6) 0.078(2) Uani 1 1 d .
H25 H 0.0110 0.3811 1.1217 0.094 Uiso 1 1 calc R
C26 C 0.01526(15) 0.3183(17) 0.9396(8) 0.200(9) Uani 1 1 d .
H26 H -0.0027 0.2909 0.9193 0.239 Uiso 1 1 calc R
C27 C 0.03260(13) 0.3078(14) 0.8463(7) 0.165(7) Uani 1 1 d .
H27 H 0.0263 0.2757 0.7616 0.198 Uiso 1 1 calc R
C28 C 0.06310(9) 0.2068(5) 0.5979(5) 0.0391(13) Uani 1 1 d .
C29 C 0.05750(10) 0.0880(6) 0.6320(5) 0.0456(14) Uani 1 1 d .
H29 H 0.0645 0.0581 0.7167 0.055 Uiso 1 1 calc R
C30 C 0.04205(10) 0.0131(7) 0.5457(5) 0.0528(16) Uani 1 1 d .
H30 H 0.0384 -0.0678 0.5707 0.063 Uiso 1 1 calc R
C31 C 0.03171(11) 0.0565(8) 0.4214(6) 0.062(2) Uani 1 1 d .
H31 H 0.0209 0.0054 0.3616 0.074 Uiso 1 1 calc R
C32 C 0.03712(15) 0.1714(8) 0.3856(6) 0.072(2) Uani 1 1 d .
H32 H 0.0302 0.2004 0.3004 0.086 Uiso 1 1 calc R
C33 C 0.05277(12) 0.2472(7) 0.4729(5) 0.0565(17) Uani 1 1 d .
H33 H 0.0564 0.3276 0.4467 0.068 Uiso 1 1 calc R
C2 C 0.21756(9) 0.0166(4) 1.2331(5) 0.0336(11) Uani 1 1 d .
H2 H 0.2288 0.0729 1.2843 0.040 Uiso 1 1 calc R
N1 N 0.20160(7) -0.1609(3) 1.1495(4) 0.0273(8) Uani 1 1 d .
B1 B 0.19712(11) -0.3017(5) 1.1205(6) 0.0330(12) Uani 1 1 d .

loop_
_atom_site_aniso_label
_atom_site_aniso_U_11
_atom_site_aniso_U_22
_atom_site_aniso_U_33
_atom_site_aniso_U_23
_atom_site_aniso_U_13
_atom_site_aniso_U_12
Sb1 0.03753(19) 0.0390(2) 0.02674(17) 0.00941(14) 0.00235(12) 0.01624(15)
C1 0.025(2) 0.037(3) 0.037(3) 0.007(2) 0.002(2) 0.003(2)
N2 0.037(2) 0.0181(19) 0.032(2) -0.0018(15) 0.0121(16) 0.0005(15)
C3 0.024(2) 0.026(2) 0.032(2) 0.0044(19) 0.0020(18) -0.0026(17)
C4 0.023(2) 0.021(2) 0.027(2) 0.0048(17) 0.0034(17) 0.0031(16)
C5 0.024(2) 0.023(2) 0.021(2) 0.0021(17) 0.0093(16) 0.0009(16)
C6 0.031(2) 0.023(2) 0.024(2) 0.0008(17) 0.0073(18) 0.0001(18)
C7 0.039(3) 0.032(3) 0.026(2) -0.0045(19) 0.009(2) -0.008(2)
C8 0.051(3) 0.029(3) 0.042(3) -0.013(2) 0.015(2) -0.017(2)
C9 0.048(3) 0.025(2) 0.039(3) -0.004(2) 0.018(2) 0.001(2)
C10 0.034(3) 0.057(4) 0.055(3) 0.008(3) -0.008(2) 0.012(3)
C11 0.039(3) 0.023(2) 0.037(3) 0.000(2) -0.005(2) -0.003(2)
C12 0.042(3) 0.044(3) 0.031(3) -0.005(2) -0.003(2) -0.016(2)
C13 0.077(4) 0.020(3) 0.062(4) -0.003(2) 0.026(3) -0.003(3)
C14 0.042(3) 0.041(3) 0.038(3) 0.002(2) 0.012(2) 0.013(2)
C15 0.056(3) 0.029(3) 0.038(3) 0.008(2) 0.012(2) 0.008(2)
C16 0.021(2) 0.021(2) 0.0173(19) -0.0030(16) 0.0009(15) 0.0005(16)
C17 0.022(2) 0.026(2) 0.021(2) 0.0034(17) 0.0028(16) -0.0016(17)
C18 0.021(2) 0.031(2) 0.023(2) 0.0016(18) 0.0032(16) 0.0033(17)
C19 0.025(2) 0.028(2) 0.021(2) 0.0029(17) -0.0007(16) 0.0046(17)
C20 0.028(2) 0.025(2) 0.0196(19) 0.0036(18) 0.0034(16) 0.0014(18)
C21 0.022(2) 0.024(2) 0.023(2) 0.0019(17) 0.0052(16) -0.0003(16)
C22 0.040(3) 0.053(3) 0.030(2) 0.009(2) 0.005(2) 0.026(2)
C23 0.056(3) 0.038(3) 0.044(3) -0.011(2) 0.017(3) -0.018(3)
C24 0.070(4) 0.034(3) 0.041(3) -0.012(2) 0.019(3) -0.012(3)
C25 0.045(4) 0.147(7) 0.045(4) -0.016(4) 0.014(3) 0.035(4)
C26 0.027(4) 0.51(3) 0.064(5) -0.112(10) 0.001(3) 0.012(8)
C27 0.028(4) 0.42(2) 0.047(4) -0.084(8) -0.008(3) 0.035(7)
C28 0.024(2) 0.072(4) 0.022(2) 0.002(2) 0.0051(18) 0.017(2)
C29 0.029(3) 0.078(4) 0.029(3) 0.007(3) -0.001(2) -0.004(3)
C30 0.029(3) 0.089(5) 0.041(3) -0.003(3) 0.007(2) -0.007(3)
C31 0.036(3) 0.118(6) 0.031(3) -0.028(4) 0.002(2) 0.011(4)
C32 0.070(5) 0.115(7) 0.026(3) -0.005(4) -0.010(3) 0.035(5)
C33 0.060(4) 0.081(5) 0.026(3) 0.000(3) -0.004(3) 0.034(3)
C2 0.029(2) 0.031(3) 0.038(3) 0.005(2) -0.006(2) -0.0039(19)
N1 0.0264(19) 0.025(2) 0.031(2) 0.0056(16) 0.0059(15) 0.0068(15)
B1 0.037(3) 0.028(3) 0.036(3) 0.003(2) 0.008(2) 0.009(2)

loop_
_atom_type_symbol
_atom_type_description
_atom_type_scat_dispersion_real
_atom_type_scat_dispersion_imag
_atom_type_scat_source
C C 0.0033 0.0016 'International Tables Vol C Tables 4.2.6.8 and 6.1.1.4'
H H 0.0000 0.0000 'International Tables Vol C Tables 4.2.6.8 and 6.1.1.4'
B B 0.0013 0.0007 'International Tables Vol C Tables 4.2.6.8 and 6.1.1.4'
N N 0.0061 0.0033 'International Tables Vol C Tables 4.2.6.8 and 6.1.1.4'
Sb Sb -0.5866 1.5461 'International Tables Vol C Tables 4.2.6.8 and 6.1.1.4'

loop_
_geom_angle_atom_site_label_1
_geom_angle_atom_site_label_2
_geom_angle_atom_site_label_3
_geom_angle
C19 Sb1 C28 96.89(18)
C19 Sb1 C22 95.81(17)
C28 Sb1 C22 96.4(2)
N1 C1 C2 109.8(4)
N1 C1 C10 126.0(5)
C2 C1 C10 124.2(5)
C9 N2 C6 107.3(4)
C9 N2 B1 127.1(4)
C6 N2 B1 124.3(4)
C2 C3 C4 105.5(4)
C2 C3 C11 124.5(4)
C4 C3 C11 130.0(4)
C5 C4 N1 120.3(4)
C5 C4 C3 131.2(4)
N1 C4 C3 108.3(4)
C6 C5 C4 122.4(4)
C6 C5 C16 118.7(4)
C4 C5 C16 118.8(4)
C5 C6 N2 120.3(4)
C5 C6 C7 131.0(4)
N2 C6 C7 108.6(4)
C8 C7 C6 105.1(4)
C8 C7 C12 125.0(4)
C6 C7 C12 129.9(4)
C7 C8 C9 109.3(4)
N2 C9 C8 109.7(4)
N2 C9 C13 126.1(5)
C8 C9 C13 124.2(5)
C21 C16 C17 119.3(4)
C21 C16 C5 120.4(4)
C17 C16 C5 120.3(4)
C18 C17 C16 120.4(4)
C17 C18 C19 120.5(4)
C20 C19 C18 118.5(4)
C20 C19 Sb1 117.3(3)
C18 C19 Sb1 124.2(3)
C21 C20 C19 121.1(4)
C16 C21 C20 120.2(4)
C23 C22 C27 116.9(5)
C23 C22 Sb1 120.4(4)
C27 C22 Sb1 122.6(4)
C22 C23 C24 121.5(5)
C25 C24 C23 120.8(6)
C24 C25 C26 118.3(6)
C25 C26 C27 121.0(8)
C22 C27 C26 121.2(7)
C33 C28 C29 117.8(6)
C33 C28 Sb1 119.5(5)
C29 C28 Sb1 122.8(4)
C30 C29 C28 121.4(5)
C29 C30 C31 119.5(7)
C32 C31 C30 120.1(6)
C31 C32 C33 120.4(6)
C28 C33 C32 120.8(7)
C3 C2 C1 109.3(4)
C1 N1 C4 107.1(4)
C1 N1 B1 127.6(4)
C4 N1 B1 125.3(4)
N1 B1 N2 105.0(4)
N1 B1 C14 108.7(4)
N2 B1 C14 106.9(4)
N1 B1 C15 109.2(4)
N2 B1 C15 110.5(4)
C14 B1 C15 116.0(4)

loop_
_geom_bond_atom_site_label_1
_geom_bond_atom_site_label_2
_geom_bond_distance
Sb1 C19 2.137(4)
Sb1 C28 2.150(6)
Sb1 C22 2.163(5)
C1 N1 1.346(6)
C1 C2 1.392(7)
C1 C10 1.495(6)
N2 C9 1.338(6)
N2 C6 1.407(6)
N2 B1 1.598(7)
C3 C2 1.376(6)
C3 C4 1.430(6)
C3 C11 1.495(6)
C4 C5 1.399(6)
C4 N1 1.410(5)
C5 C6 1.394(6)
C5 C16 1.491(6)
C6 C7 1.427(6)
C7 C8 1.378(7)
C7 C12 1.495(7)
C8 C9 1.395(8)
C9 C13 1.486(7)
C14 B1 1.623(7)
C15 B1 1.626(7)
C16 C21 1.383(6)
C16 C17 1.388(6)
C17 C18 1.385(6)
C18 C19 1.396(6)
C19 C20 1.385(6)
C20 C21 1.384(6)
C22 C23 1.360(7)
C22 C27 1.366(10)
C23 C24 1.386(7)
C24 C25 1.338(9)
C25 C26 1.359(11)
C26 C27 1.376(11)
C28 C33 1.387(7)
C28 C29 1.392(8)
C29 C30 1.374(8)
C30 C31 1.393(9)
C31 C32 1.354(10)
C32 C33 1.391(10)
N1 B1 1.589(7)

loop_
_geom_torsion_atom_site_label_1
_geom_torsion_atom_site_label_2
_geom_torsion_atom_site_label_3
_geom_torsion_atom_site_label_4
_geom_torsion
C2 C3 C4 C5 176.5(5)
C11 C3 C4 C5 -0.6(8)
C2 C3 C4 N1 1.5(5)
C11 C3 C4 N1 -175.7(5)
N1 C4 C5 C6 2.7(6)
C3 C4 C5 C6 -171.9(4)
N1 C4 C5 C16 179.7(4)
C3 C4 C5 C16 5.1(7)
C4 C5 C6 N2 4.7(6)
C16 C5 C6 N2 -172.3(4)
C4 C5 C6 C7 -178.8(4)
C16 C5 C6 C7 4.2(7)
C9 N2 C6 C5 175.6(4)
B1 N2 C6 C5 -16.6(6)
C9 N2 C6 C7 -1.7(5)
B1 N2 C6 C7 166.1(4)
C5 C6 C7 C8 -175.4(5)
N2 C6 C7 C8 1.5(5)
C5 C6 C7 C12 7.5(8)
N2 C6 C7 C12 -175.6(5)
C6 C7 C8 C9 -0.7(6)
C12 C7 C8 C9 176.5(5)
C6 N2 C9 C8 1.2(5)
B1 N2 C9 C8 -166.1(4)
C6 N2 C9 C13 -178.0(5)
B1 N2 C9 C13 14.6(8)
C7 C8 C9 N2 -0.3(6)
C7 C8 C9 C13 179.0(5)
C6 C5 C16 C21 -112.6(5)
C4 C5 C16 C21 70.3(5)
C6 C5 C16 C17 66.5(5)
C4 C5 C16 C17 -110.6(5)
C21 C16 C17 C18 1.8(6)
C5 C16 C17 C18 -177.3(4)
C16 C17 C18 C19 0.0(6)
C17 C18 C19 C20 -1.6(6)
C17 C18 C19 Sb1 175.4(3)
C28 Sb1 C19 C20 100.5(4)
C22 Sb1 C19 C20 -162.4(4)
C28 Sb1 C19 C18 -76.6(4)
C22 Sb1 C19 C18 20.6(4)
C18 C19 C20 C21 1.4(6)
Sb1 C19 C20 C21 -175.8(3)
C17 C16 C21 C20 -2.0(6)
C5 C16 C21 C20 177.1(4)
C19 C20 C21 C16 0.4(6)
C19 Sb1 C22 C23 64.0(5)
C28 Sb1 C22 C23 161.6(5)
C19 Sb1 C22 C27 -113.2(8)
C28 Sb1 C22 C27 -15.6(9)
C27 C22 C23 C24 -3.3(11)
Sb1 C22 C23 C24 179.3(4)
C22 C23 C24 C25 -0.5(10)
C23 C24 C25 C26 5.1(14)
C24 C25 C26 C27 -6(2)
C23 C22 C27 C26 2.6(18)
Sb1 C22 C27 C26 179.9(12)
C25 C26 C27 C22 2(2)
C19 Sb1 C28 C33 -150.3(4)
C22 Sb1 C28 C33 113.1(4)
C19 Sb1 C28 C29 29.8(4)
C22 Sb1 C28 C29 -66.9(4)
C33 C28 C29 C30 -0.6(8)
Sb1 C28 C29 C30 179.3(4)
C28 C29 C30 C31 0.0(8)
C29 C30 C31 C32 0.7(9)
C30 C31 C32 C33 -0.6(10)
C29 C28 C33 C32 0.7(8)
Sb1 C28 C33 C32 -179.3(5)
C31 C32 C33 C28 0.0(10)
C4 C3 C2 C1 -0.4(6)
C11 C3 C2 C1 176.9(5)
N1 C1 C2 C3 -0.8(6)
C10 C1 C2 C3 178.7(5)
C2 C1 N1 C4 1.7(5)
C10 C1 N1 C4 -177.8(5)
C2 C1 N1 B1 -177.6(4)
C10 C1 N1 B1 2.9(8)
C5 C4 N1 C1 -177.6(4)
C3 C4 N1 C1 -2.0(5)
C5 C4 N1 B1 1.7(6)
C3 C4 N1 B1 177.3(4)
C1 N1 B1 N2 168.5(4)
C4 N1 B1 N2 -10.6(6)
C1 N1 B1 C14 -77.4(6)
C4 N1 B1 C14 103.4(5)
C1 N1 B1 C15 50.1(6)
C4 N1 B1 C15 -129.1(4)
C9 N2 B1 N1 -176.6(4)
C6 N2 B1 N1 18.0(6)
C9 N2 B1 C14 68.0(6)
C6 N2 B1 C14 -97.4(5)
C9 N2 B1 C15 -59.0(6)
C6 N2 B1 C15 135.6(4)
